data_5000342
loop_
_publ_author_name
'Colette Boskovic'
'Euan K. Brechin'
'William E. Streib'
'Kirsten Folting'
'John C. Bollinger'
'David N. Hendrickson'
'George Christou'

_publ_section_title
;
Single-Molecule Magnets: A New Family of Mn12 Clusters of Formula
[Mn12O8X4(O2CPh)8L6]
;
_journal_name_full 'Journal of the American Chemical Society'
_journal_page_first 3725
_journal_page_last 3736
_journal_paper_doi 10.1021/ja012403k
_journal_volume 124
_journal_year 2002
_chemical_formula_moiety 'C98 H88 Cl4 Mn12 N6 O30, 7(C H2 Cl2)'
_chemical_formula_sum 'C105 H102 Cl18 Mn12 N6 O30'
_chemical_formula_weight 3225.39
_space_group_IT_number 15
_symmetry_cell_setting monoclinic
_symmetry_space_group_name_Hall '-C 2yc'
_symmetry_space_group_name_H-M 'C 1 2/c 1'
_cell_angle_alpha 90
_cell_angle_beta 121.884(4)
_cell_angle_gamma 90
_cell_formula_units_Z 4
_cell_length_a 36.774(3)
_cell_length_b 14.9295(12)
_cell_length_c 27.037(2)
_cell_measurement_reflns_used 255
_cell_measurement_temperature 105
_cell_measurement_theta_max 13.37
_cell_measurement_theta_min 7.51
_cell_volume 12604.3(19)
_diffrn_ambient_temperature 105
_diffrn_detector_area_resol_mean ?
_diffrn_measured_fraction_theta_full 0
_diffrn_measured_fraction_theta_max 1
_diffrn_measurement_device_type 'refurbished Picker diffractometer'
_diffrn_measurement_method '\q/2\q scans'
_diffrn_radiation_type 'Mo K\a'
_diffrn_radiation_wavelength 0.71069
_diffrn_reflns_av_R_equivalents 0.038
_diffrn_reflns_limit_h_max 43
_diffrn_reflns_limit_h_min -43
_diffrn_reflns_limit_k_max 17
_diffrn_reflns_limit_k_min 0
_diffrn_reflns_limit_l_max 32
_diffrn_reflns_limit_l_min -32
_diffrn_reflns_number 22434
_diffrn_reflns_theta_full 0
_diffrn_reflns_theta_max 25.1043
_diffrn_reflns_theta_min 3.02457
_diffrn_standards_decay_% -0.5
_diffrn_standards_interval_count 300
_diffrn_standards_number 4
_exptl_absorpt_coefficient_mu 1.6119
_exptl_absorpt_correction_T_max 0.724
_exptl_absorpt_correction_T_min 0.615
_exptl_absorpt_correction_type analytical
_exptl_absorpt_process_details Tompa
_exptl_crystal_colour black
_exptl_crystal_density_diffrn 1.7
_exptl_crystal_density_meas ?
_exptl_crystal_density_method 'not measured'
_exptl_crystal_description 'triangular plate'
_exptl_crystal_F_000 6480
_exptl_crystal_size_max .40
_exptl_crystal_size_mid .30
_exptl_crystal_size_min .25
_refine_diff_density_max 0.26
_refine_diff_density_min -0.26
_refine_ls_abs_structure_details none
_refine_ls_abs_structure_Flack ?
_refine_ls_extinction_coef -0.000000003(5)
_refine_ls_extinction_expression
;
Larson, A. C. (1967).  Acta Cryst. 23, p. 664.  Eq. (3)
;
_refine_ls_extinction_method Zachariasen
_refine_ls_goodness_of_fit_ref 0.8413
_refine_ls_hydrogen_treatment noref
_refine_ls_matrix_type full
_refine_ls_number_parameters 772
_refine_ls_number_reflns 7908
_refine_ls_R_factor_gt 0.0353
_refine_ls_shift/su_max 0.155
_refine_ls_structure_factor_coef F
_refine_ls_weighting_details w^-1^=\s^2^(F)+(.07F)^2^
_refine_ls_weighting_scheme calc
_refine_ls_wR_factor_ref 0.0379
_reflns_number_gt 7908
_reflns_number_total 11190
_reflns_threshold_expression F^2^>2.0\s(F^2^)
_cod_original_sg_symbol_H-M 'C 2/c'
_cod_database_code 5000342

loop_
_symmetry_equiv_pos_as_xyz
x,y,z
1/2+x,1/2+y,z
-x,y,1/2-z
1/2-x,1/2+y,1/2-z
x,-y,1/2+z
1/2+x,1/2-y,1/2+z
-x,-y,-z
1/2-x,1/2-y,-z

loop_
_atom_site_label
_atom_site_type_symbol
_atom_site_fract_x
_atom_site_fract_y
_atom_site_fract_z
_atom_site_U_iso_or_equiv
_atom_site_adp_type
_atom_site_occupancy
_atom_site_disorder_group
_atom_site_disorder_assembly
MN1 MN 0.250252(19) 0.14902(4) 0.98231(3) 0.0121(3) Uani 1 0 .
MN2 MN 0.153814(19) 0.20492(4) 0.95397(3) 0.0125(3) Uani 1 0 .
MN3 MN 0.294729(19) 0.21134(4) 1.10901(3) 0.0126(3) Uani 1 0 .
MN4 MN 0.20966(2) 0.08799(4) 1.06420(3) 0.0127(3) Uani 1 0 .
MN5 MN 0.20898(2) 0.29124(4) 1.09988(3) 0.0134(3) Uani 1 0 .
MN6 MN 0.12151(2) 0.17933(4) 1.04326(3) 0.0155(3) Uani 1 0 .
CL7 CL 0.26260(3) 0.15301(7) 1.16980(4) 0.0177(5) Uani 1 0 .
CL8 CL 0.07789(3) 0.12028(8) 1.07853(5) 0.0212(5) Uani 1 0 .
O9 O 0.20576(8) 0.23410(19) 0.96246(12) 0.0123(12) Uani 1 0 .
O10 O 0.18052(9) 0.20263(19) 1.03894(12) 0.0137(13) Uani 1 0 .
O11 O 0.25557(8) 0.12432(19) 1.05546(12) 0.0129(13) Uani 1 0 .
O12 O 0.25298(9) 0.30517(19) 1.08584(12) 0.0137(13) Uani 1 0 .
O13 O 0.20783(10) 0.0359(2) 0.93002(13) 0.0238(15) Uani 1 0 .
C14 C 0.17809(13) 0.0179(3) 0.9373(2) 0.021(2) Uani 1 0 .
O15 O 0.17076(10) 0.0513(2) 0.97241(13) 0.0218(14) Uani 1 0 .
C16 C 0.14409(14) -0.0487(3) 0.89360(19) 0.022(2) Uani 1 0 .
C17 C 0.10660(15) -0.0617(3) 0.8931(2) 0.026(2) Uani 1 0 .
C18 C 0.07447(15) -0.1201(3) 0.8516(2) 0.027(2) Uani 1 0 .
C19 C 0.08134(18) -0.1630(4) 0.8136(2) 0.038(3) Uani 1 0 .
C20 C 0.11959(17) -0.1518(3) 0.8131(2) 0.033(3) Uani 1 0 .
C21 C 0.14975(16) -0.0947(3) 0.8528(2) 0.028(2) Uani 1 0 .
O22 O 0.20562(9) 0.4404(2) 0.99933(13) 0.0174(14) Uani 1 0 .
C23 C 0.18350(13) 0.4593(3) 1.02162(18) 0.0178(19) Uani 1 0 .
O24 O 0.17693(9) 0.4084(2) 1.05280(13) 0.0185(14) Uani 1 0 .
C25 C 0.16303(14) 0.5498(3) 1.00738(19) 0.020(2) Uani 1 0 .
C26 C 0.16600(15) 0.6070(3) 0.9688(2) 0.026(2) Uani 1 0 .
C27 C 0.14390(17) 0.6870(3) 0.9523(2) 0.030(2) Uani 1 0 .
C28 C 0.11855(16) 0.7106(3) 0.9738(2) 0.032(2) Uani 1 0 .
C29 C 0.11683(16) 0.6568(3) 1.0139(2) 0.032(3) Uani 1 0 .
C30 C 0.13897(16) 0.5771(3) 1.0306(2) 0.028(2) Uani 1 0 .
O31 O 0.12868(9) 0.3308(2) 0.91776(13) 0.0171(14) Uani 1 0 .
C32 C 0.13167(13) 0.3817(3) 0.88341(18) 0.0184(19) Uani 1 0 .
O33 O 0.15792(9) 0.3734(2) 0.86614(12) 0.0172(13) Uani 1 0 .
C34 C 0.10175(13) 0.4602(3) 0.85985(18) 0.0181(19) Uani 1 0 .
C35 C 0.07681(14) 0.4795(3) 0.8830(2) 0.024(2) Uani 1 0 .
C36 C 0.04952(15) 0.5518(3) 0.8631(2) 0.029(2) Uani 1 0 .
C37 C 0.04688(15) 0.6058(3) 0.8193(2) 0.029(2) Uani 1 0 .
C38 C 0.07126(16) 0.5864(3) 0.7955(2) 0.029(2) Uani 1 0 .
C39 C 0.09891(14) 0.5133(3) 0.8160(2) 0.024(2) Uani 1 0 .
O40 O 0.12606(9) 0.1629(2) 0.86960(12) 0.0169(13) Uani 1 0 .
C41 C 0.13382(14) 0.1656(3) 0.82914(19) 0.017(2) Uani 1 0 .
O42 O 0.16352(9) 0.2098(2) 0.83000(12) 0.0175(13) Uani 1 0 .
C43 C 0.10605(14) 0.1107(3) 0.77599(19) 0.019(2) Uani 1 0 .
C44 C 0.11970(15) 0.0920(3) 0.7376(2) 0.024(2) Uani 1 0 .
C45 C 0.09505(16) 0.0392(3) 0.6893(2) 0.029(2) Uani 1 0 .
C46 C 0.05616(16) 0.0068(3) 0.6778(2) 0.029(2) Uani 1 0 .
C47 C 0.04194(15) 0.0258(3) 0.7152(2) 0.030(2) Uani 1 0 .
C48 C 0.06700(15) 0.0773(3) 0.7643(2) 0.024(2) Uani 1 0 .
O49 O 0.16510(9) 0.06172(19) 1.07688(13) 0.0170(14) Uani 1 0 .
C50 C 0.15608(14) -0.0240(3) 1.08997(19) 0.021(2) Uani 1 0 .
C51 C 0.16397(14) -0.0983(3) 1.0588(2) 0.022(2) Uani 1 0 .
C52 C 0.21035(14) -0.1137(3) 1.08189(19) 0.020(2) Uani 1 0 .
C53 C 0.22797(16) -0.1987(3) 1.0963(2) 0.028(2) Uani 1 0 .
C54 C 0.27140(16) -0.2107(3) 1.1199(2) 0.032(3) Uani 1 0 .
C55 C 0.29659(15) -0.1367(3) 1.1289(2) 0.028(2) Uani 1 0 .
C56 C 0.27748(14) -0.0533(3) 1.1130(2) 0.022(2) Uani 1 0 .
N57 N 0.23521(11) -0.0412(2) 1.08970(15) 0.0173(17) Uani 1 0 .
O58 O 0.16508(9) 0.2641(2) 1.11438(12) 0.0171(14) Uani 1 0 .
C59 C 0.16327(16) 0.2868(4) 1.1640(2) 0.031(2) Uani 1 0 .
C60 C 0.20760(16) 0.2964(3) 1.2187(2) 0.028(2) Uani 1 0 .
C61 C 0.23139(14) 0.3757(3) 1.21575(19) 0.024(2) Uani 1 0 .
C62 C 0.24509(16) 0.4453(4) 1.2553(2) 0.029(2) Uani 1 0 .
C63 C 0.26816(17) 0.5156(4) 1.2524(2) 0.033(3) Uani 1 0 .
C64 C 0.27712(17) 0.5142(3) 1.2092(2) 0.033(3) Uani 1 0 .
C65 C 0.26226(15) 0.4450(3) 1.1697(2) 0.025(2) Uani 1 0 .
N66 N 0.23932(11) 0.3773(2) 1.17214(15) 0.0174(16) Uani 1 0 .
O67 O 0.10411(9) 0.1719(2) 0.95378(12) 0.0163(13) Uani 1 0 .
C68 C 0.06221(14) 0.1754(3) 0.9031(2) 0.023(2) Uani 1 0 .
C69 C 0.02958(14) 0.1923(3) 0.9207(2) 0.024(2) Uani 1 0 .
C70 C 0.03542(14) 0.2826(3) 0.9487(2) 0.025(2) Uani 1 0 .
C71 C 0.00484(15) 0.3501(4) 0.9218(2) 0.031(2) Uani 1 0 .
C72 C 0.01187(17) 0.4318(4) 0.9489(2) 0.035(3) Uani 1 0 .
C73 C 0.05001(17) 0.4469(4) 1.0018(2) 0.034(3) Uani 1 0 .
C74 C 0.07910(15) 0.3769(3) 1.0248(2) 0.025(2) Uani 1 0 .
N75 N 0.07261(12) 0.2963(3) 1.00049(16) 0.0220(18) Uani 1 0 .
C76 C 0 0.3662(6) 0.75 0.090(6) Uani 1 0 .
CL77 CL 0.03634(8) 0.30169(15) 0.74188(9) 0.1047(13) Uani 1 0 .
C78 C -0.03411(15) 0.0937(3) 0.9822(2) 0.029(2) Uani 1 0 .
CL79 CL -0.04616(4) 0.06801(11) 1.03596(6) 0.0421(7) Uani 1 0 .
CL80 CL -0.06025(5) 0.19150(10) 0.94394(7) 0.0481(8) Uani 1 0 .
C81 C 0.0330(2) 0.2991(4) 1.1121(3) 0.056(4) Uani 1 0 .
CL82 CL 0.02380(7) 0.23386(12) 1.15823(10) 0.0784(14) Uani 1 0 .
CL83 CL 0.06499(5) 0.39269(11) 1.15058(7) 0.0487(8) Uani 1 0 .
C84 C 0.13893(18) 0.3058(4) 0.6970(2) 0.043(3) Uani 1 0 .
CL85 CL 0.17244(5) 0.25488(13) 0.67714(7) 0.0568(8) Uani 1 0 .
CL86 CL 0.11850(6) 0.40834(13) 0.66177(9) 0.0717(11) Uani 1 0 .
H1 H 0.1025 -0.0309 0.921 0.0377 Uiso 1 0 .
H2 H 0.0484 -0.1296 0.8512 0.0393 Uiso 1 0 .
H3 H 0.0589 -0.2017 0.7846 0.0507 Uiso 1 0 .
H4 H 0.1236 -0.184 0.7852 0.0463 Uiso 1 0 .
H5 H 0.1755 -0.0841 0.8526 0.0406 Uiso 1 0 .
H6 H 0.1834 0.5899 0.9532 0.0369 Uiso 1 0 .
H7 H 0.1459 0.727 0.9259 0.0437 Uiso 1 0 .
H8 H 0.1016 0.7644 0.9601 0.0442 Uiso 1 0 .
H9 H 0.1001 0.6756 1.03 0.0428 Uiso 1 0 .
H10 H 0.1379 0.5398 1.0584 0.0405 Uiso 1 0 .
H11 H 0.0784 0.4416 0.9128 0.0364 Uiso 1 0 .
H12 H 0.0323 0.5649 0.8792 0.0411 Uiso 1 0 .
H13 H 0.0286 0.6574 0.8066 0.0393 Uiso 1 0 .
H14 H 0.0689 0.6243 0.7646 0.0414 Uiso 1 0 .
H15 H 0.1165 0.4999 0.7998 0.0354 Uiso 1 0 .
H16 H 0.1464 0.1163 0.7457 0.0356 Uiso 1 0 .
H17 H 0.1048 0.0269 0.6634 0.0395 Uiso 1 0 .
H18 H 0.0384 -0.0293 0.644 0.0396 Uiso 1 0 .
H19 H 0.015 0.0035 0.7076 0.042 Uiso 1 0 .
H20 H 0.0572 0.0902 0.7901 0.036 Uiso 1 0 .
H21 H 0.1738 -0.0346 1.1311 0.034 Uiso 1 0 .
H22 H 0.1267 -0.0267 1.0795 0.034 Uiso 1 0 .
H23 H 0.1518 -0.1528 1.0622 0.0345 Uiso 1 0 .
H24 H 0.1499 -0.0829 1.0184 0.0345 Uiso 1 0 .
H25 H 0.2096 -0.2494 1.0891 0.039 Uiso 1 0 .
H26 H 0.284 -0.2698 1.1306 0.0416 Uiso 1 0 .
H27 H 0.327 -0.1419 1.1463 0.0415 Uiso 1 0 .
H28 H 0.2952 -0.0018 1.1189 0.0325 Uiso 1 0 .
H29 H 0.1475 0.2417 1.1701 0.0417 Uiso 1 0 .
H30 H 0.1484 0.3425 1.1571 0.0417 Uiso 1 0 .
H31 H 0.2237 0.2426 1.2235 0.0393 Uiso 1 0 .
H32 H 0.2051 0.3019 1.2521 0.0393 Uiso 1 0 .
H33 H 0.2378 0.4454 1.2847 0.0387 Uiso 1 0 .
H34 H 0.2789 0.5639 1.281 0.0465 Uiso 1 0 .
H35 H 0.2929 0.5623 1.2055 0.0418 Uiso 1 0 .
H36 H 0.2683 0.4456 1.1391 0.0365 Uiso 1 0 .
H37 H 0.0608 0.2212 0.878 0.0351 Uiso 1 0 .
H38 H 0.0562 0.1188 0.883 0.0351 Uiso 1 0 .
H39 H 0.001 0.19 0.8862 0.0348 Uiso 1 0 .
H40 H 0.0315 0.1469 0.9466 0.0348 Uiso 1 0 .
H41 H -0.0212 0.3381 0.8838 0.0443 Uiso 1 0 .
H42 H -0.0102 0.477 0.931 0.046 Uiso 1 0 .
H43 H 0.0558 0.5045 1.0209 0.0447 Uiso 1 0 .
H44 H 0.1058 0.3869 1.0615 0.0369 Uiso 1 0 .
H45 H 0.0157 0.4055 0.7835 0.0824 Uiso 1 0 .
H46 H -0.0036 0.1013 1 0.042 Uiso 1 0 .
H47 H -0.0425 0.0445 0.955 0.042 Uiso 1 0 .
H48 H 0.0475 0.2639 1.0971 0.0615 Uiso 1 0 .
H49 H 0.0064 0.3188 1.0786 0.0615 Uiso 1 0 .
H50 H 0.155 0.3154 0.7387 0.0519 Uiso 1 0 .
H51 H 0.1157 0.2661 0.6882 0.0519 Uiso 1 0 .

loop_
_atom_type_symbol
_atom_type_description
_atom_type_scat_dispersion_real
_atom_type_scat_dispersion_imag
_atom_type_scat_source
MN Mn 0.295 0.729 'International Tables Vol. IV (1974) Table 2.2B'
CL Cl 0.132 0.159 'International Tables Vol. IV (1974) Table 2.2B'
O O 0.008 0.006 'International Tables Vol. IV (1974) Table 2.2B'
N N 0.004 0.003 'International Tables Vol. IV (1974) Table 2.2B'
C C 0.002 0.002 'International Tables Vol. IV (1974) Table 2.2B'
H H 0 0 'International Tables Vol. IV (1974) Table 2.2B'
